data_7103889
loop_
_publ_author_name
'Davies, Stephen G.'
'Garner, A. Christopher'
'Nicholson, Rebecca L.'
'Osborne, James'
'Savory, Edward D.'
'Smith, Andrew D.'

_publ_section_title
;
 Double diastereoselective [3,3]-sigmatropic aza-Claisen rearrangements
;
_journal_coden_ASTM CHCOFS
_journal_issue 17
_journal_name_full
;
 Chemical Communications (Cambridge, United Kingdom)
;
_journal_page_first 2134
_journal_page_last 2135
_journal_paper_doi 10.1039/b306323m
_journal_year 2003
_chemical_formula_moiety ' C24 H31 N1 O2 '
_chemical_formula_sum 'C24 H31 N O2'
_chemical_formula_weight 365.52
_chemical_melting_point ?
_space_group_IT_number 19
_symmetry_cell_setting orthorhombic
_symmetry_space_group_name_Hall 'P 2ac 2ab'
_symmetry_space_group_name_H-M 'P 21 21 21'
_atom_sites_solution_hydrogens geom
_atom_sites_solution_primary direct
_audit_creation_date 00-11-02
_audit_creation_method CRYSTALS_ver_12-03-99
_cell_angle_alpha 90
_cell_angle_beta 90
_cell_angle_gamma 90
_cell_formula_units_Z 4
_cell_length_a 4.9041(8)
_cell_length_b 14.4817(15)
_cell_length_c 31.335(7)
_cell_measurement_reflns_used 25
_cell_measurement_temperature 293
_cell_measurement_theta_max 43
_cell_measurement_theta_min 23
_cell_volume 2225.4
_diffrn_ambient_temperature 293
_diffrn_measured_fraction_theta_max 1.000
_diffrn_measurement_method \w/2\q
_diffrn_radiation_type 'Cu K\a'
_diffrn_radiation_wavelength 1.54180
_diffrn_reflns_av_R_equivalents 0.02
_diffrn_reflns_limit_h_max 6
_diffrn_reflns_limit_h_min 0
_diffrn_reflns_limit_k_max 18
_diffrn_reflns_limit_k_min 0
_diffrn_reflns_limit_l_max 39
_diffrn_reflns_limit_l_min 0
_diffrn_reflns_number 2766
_diffrn_reflns_theta_max 74.33
_diffrn_reflns_theta_min 0.00
_diffrn_standards_decay_% 3.50
_diffrn_standards_interval_count 0
_diffrn_standards_interval_time 0
_diffrn_standards_number 3
_exptl_absorpt_coefficient_mu 0.53
_exptl_absorpt_correction_T_max 0.90
_exptl_absorpt_correction_T_min 0.55
_exptl_absorpt_correction_type refdelf
_exptl_absorpt_process_details 'refined from delta-F (Walker & Stuart , 1983)'
_exptl_crystal_colour ' colourless '
_exptl_crystal_density_diffrn 1.09
_exptl_crystal_density_meas ?
_exptl_crystal_description ' prism '
_exptl_crystal_F_000 794.02
_exptl_crystal_size_max 0.80
_exptl_crystal_size_mid 0.20
_exptl_crystal_size_min 0.20
_refine_diff_density_max 0.27
_refine_diff_density_min -0.15
_refine_ls_extinction_coef 195.1(153)
_refine_ls_extinction_method 'Larson 1970 Crystallographic Computing eq 22'
_refine_ls_goodness_of_fit_ref 0.9426
_refine_ls_hydrogen_treatment noref
_refine_ls_matrix_type full
_refine_ls_number_parameters 245
_refine_ls_number_reflns 2107
_refine_ls_R_factor_gt 0.0595
_refine_ls_shift/su_max 0.012442
_refine_ls_structure_factor_coef F
_refine_ls_weighting_details
;
Chebychev polynomial with 3 parameters, Carruthers & Watkin , 1979, 
6.99     4.82     4.54    
;
_refine_ls_weighting_scheme calc
_refine_ls_wR_factor_ref 0.0747
_reflns_limit_h_max 6
_reflns_limit_h_min 0
_reflns_limit_k_max 18
_reflns_limit_k_min 0
_reflns_limit_l_max 39
_reflns_limit_l_min 0
_reflns_number_gt 2107
_reflns_number_total 2660
_reflns_threshold_expression >3.00\s(I)
_cod_data_source_file b306323m.txt
_cod_data_source_block CRYSTALS_cif
_cod_depositor_comments
;
In the original b306323m.txt entry, the diffraction details and
software description tags were provided more than once, with
contradictory values. The comments in the file would say "# choose
from:", suggesting that only one block had to be chosen upon file
submission for publication, but the choice was apparently not
done. Since we do not have reliable information regarding what
hardware and software was used by the authors, the 
tags '_diffrn_measurement_device_type', '_diffrn_radiation_monochromator',
'_computing_data_reduction', '_computing_cell_refinement' and the like
were commented out and removed from COD files altogether.

Saulius Gra\<zulis
2009.09.20

The following automatic conversions were performed:
'_symmetry_cell_setting' value 'Orthorhombic ' changed to 'orthorhombic'
according to '/home/saulius/struct/CIF-dictionaries/cif_core.dic'
dictionary named 'cif_core.dic' version 2.4.1 from 2010-06-29.

Automatic conversion script
Id: cif_fix_enum 1527 2010-12-29 10:47:43Z saulius 

The following automatic conversions were performed:

'_chemical_melting_point' value 'not measured' was changed to '?' -
the value is undefined or not given.

Automatic conversion script
Id: cif_fix_values 1646 2011-03-28 12:23:43Z adriana 
;
_cod_original_sg_symbol_H-M 'P 21 21 21 '
_cod_original_formula_sum ' C24 H31 N1 O2 '
_cod_database_code 7103889

loop_
_symmetry_equiv_pos_as_xyz
x,y,z
x+1/2,-y+1/2,-z
-x,y+1/2,-z+1/2
-x+1/2,-y,z+1/2

loop_
_atom_site_label
_atom_site_fract_x
_atom_site_fract_y
_atom_site_fract_z
_atom_site_U_iso_or_equiv
_atom_site_occupancy
_atom_site_adp_type
N1 0.2858(4) 0.00304(18) 0.34582(8) 0.0749 1.0000 Uani
C2 0.0973(5) -0.0616(2) 0.34122(9) 0.0716 1.0000 Uani
O3 -0.1493(4) -0.04248(18) 0.3390(1) 0.1058 1.0000 Uani
C4 0.1891(5) -0.1608(2) 0.33914(9) 0.0727 1.0000 Uani
C5 0.1272(6) -0.2011(2) 0.2949(1) 0.0787 1.0000 Uani
C6 0.2599(7) -0.1463(3) 0.26045(11) 0.0893 1.0000 Uani
C7 0.1483(8) -0.0927(4) 0.23274(13) 0.1131 1.0000 Uani
C8 0.281(1) -0.0354(3) 0.19823(13) 0.1145 1.0000 Uani
C9 0.162(1) -0.0498(3) 0.15710(13) 0.1149 1.0000 Uani
O10 0.2942(6) 0.0028(2) 0.12539(8) 0.1067 1.0000 Uani
C11 0.1701(11) -0.0037(4) 0.08584(15) 0.1246 1.0000 Uani
C12 0.3344(9) 0.0427(3) 0.05215(12) 0.0948 1.0000 Uani
C13 0.3270(15) 0.0097(3) 0.01085(15) 0.1303 1.0000 Uani
C14 0.4731(16) 0.0517(4) -0.02148(15) 0.1364 1.0000 Uani
C15 0.6313(13) 0.1265(5) -0.01174(17) 0.1378 1.0000 Uani
C16 0.6361(14) 0.1603(4) 0.02817(16) 0.1437 1.0000 Uani
C17 0.4887(11) 0.1187(4) 0.06020(14) 0.1194 1.0000 Uani
C18 0.2144(14) -0.3027(3) 0.29243(15) 0.1262 1.0000 Uani
C19 0.0514(12) -0.2146(3) 0.37508(12) 0.1163 1.0000 Uani
C20 0.2332(6) 0.1016(2) 0.34551(11) 0.0856 1.0000 Uani
C21 0.3409(6) 0.1502(2) 0.3846(1) 0.0742 1.0000 Uani
C22 0.525(1) 0.1128(2) 0.41168(12) 0.1018 1.0000 Uani
C23 0.6290(13) 0.1623(3) 0.44581(14) 0.1227 1.0000 Uani
C24 0.5460(11) 0.2490(3) 0.45366(15) 0.1149 1.0000 Uani
C25 0.3673(15) 0.2872(3) 0.4277(2) 0.1632 1.0000 Uani
C26 0.2636(12) 0.2386(3) 0.3934(2) 0.1448 1.0000 Uani
C27 0.3491(15) 0.1435(4) 0.30432(15) 0.1391 1.0000 Uani
H41 0.3913 -0.1662 0.3436 0.0809 1.0000 Uiso
H51 -0.0753 -0.1980 0.2897 0.0900 1.0000 Uiso
H61 0.4644 -0.1532 0.2585 0.0999 1.0000 Uiso
H71 -0.0573 -0.0836 0.2350 0.1209 1.0000 Uiso
H81 0.4799 -0.0518 0.1970 0.1286 1.0000 Uiso
H82 0.2684 0.0331 0.2058 0.1286 1.0000 Uiso
H91 0.1702 -0.1163 0.1497 0.1359 1.0000 Uiso
H92 -0.0368 -0.0299 0.1581 0.1359 1.0000 Uiso
H111 -0.0158 0.0272 0.0872 0.1442 1.0000 Uiso
H112 0.1423 -0.0699 0.0778 0.1442 1.0000 Uiso
H131 0.2158 -0.0484 0.0042 0.1456 1.0000 Uiso
H141 0.4680 0.0263 -0.0516 0.1627 1.0000 Uiso
H151 0.7481 0.1570 -0.0355 0.1605 1.0000 Uiso
H161 0.7444 0.2194 0.0357 0.1679 1.0000 Uiso
H171 0.4865 0.1482 0.0896 0.1402 1.0000 Uiso
H181 0.1769 -0.3297 0.2635 0.1449 1.0000 Uiso
H182 0.1190 -0.3406 0.3146 0.1449 1.0000 Uiso
H183 0.4192 -0.3080 0.2978 0.1449 1.0000 Uiso
H191 0.1080 -0.2812 0.3743 0.1321 1.0000 Uiso
H192 0.0994 -0.1877 0.4034 0.1321 1.0000 Uiso
H193 -0.1536 -0.2118 0.3714 0.1321 1.0000 Uiso
H201 0.0285 0.1111 0.3453 0.0968 1.0000 Uiso
H221 0.5898 0.0462 0.4071 0.1213 1.0000 Uiso
H231 0.7668 0.1312 0.4662 0.1462 1.0000 Uiso
H241 0.6221 0.2862 0.4781 0.1403 1.0000 Uiso
H251 0.3015 0.3534 0.4328 0.1837 1.0000 Uiso
H261 0.1309 0.2704 0.3735 0.1647 1.0000 Uiso
H271 0.3149 0.2115 0.3032 0.1606 1.0000 Uiso
H272 0.5538 0.1329 0.3035 0.1606 1.0000 Uiso
H273 0.2673 0.1135 0.2785 0.1606 1.0000 Uiso
H1 0.4269 -0.0204 0.3478 0.0500 1.0000 Uiso

loop_
_atom_site_aniso_label
_atom_site_aniso_U_11
_atom_site_aniso_U_22
_atom_site_aniso_U_33
_atom_site_aniso_U_23
_atom_site_aniso_U_13
_atom_site_aniso_U_12
N1 0.0289(9) 0.0882(14) 0.1077(16) -0.0105(13) -0.007(1) 0.015(1)
C2 0.031(1) 0.0964(18) 0.0874(17) -0.0096(15) -0.0018(11) 0.0143(12)
O3 0.0269(8) 0.1086(16) 0.182(2) -0.0138(17) -0.0013(12) 0.016(1)
C4 0.0394(11) 0.0935(17) 0.0851(16) -0.0078(14) -0.0065(12) 0.0135(13)
C5 0.0473(14) 0.101(2) 0.0874(17) -0.0114(16) -0.0015(13) -0.0102(15)
C6 0.0518(15) 0.123(3) 0.0928(19) -0.0107(19) 0.0044(15) -0.0042(19)
C7 0.0601(19) 0.173(4) 0.106(2) 0.021(3) -0.0072(19) -0.017(2)
C8 0.084(2) 0.149(4) 0.110(2) 0.011(2) -0.008(2) -0.023(3)
C9 0.089(2) 0.140(3) 0.116(3) 0.006(3) 0.000(2) -0.023(3)
O10 0.0938(18) 0.1247(18) 0.1014(16) 0.0102(14) -0.0043(15) -0.0232(17)
C11 0.097(3) 0.149(4) 0.128(3) 0.009(3) -0.022(3) -0.021(3)
C12 0.081(2) 0.099(2) 0.104(2) 0.0126(18) -0.018(2) 0.007(2)
C13 0.180(6) 0.097(2) 0.113(3) -0.000(2) -0.029(4) -0.001(4)
C14 0.178(6) 0.129(3) 0.102(3) 0.009(3) -0.010(4) 0.028(5)
C15 0.121(4) 0.178(5) 0.115(3) 0.045(3) -0.009(3) 0.009(4)
C16 0.142(5) 0.175(5) 0.114(3) 0.022(3) -0.024(3) -0.045(4)
C17 0.107(3) 0.145(4) 0.106(2) -0.010(3) -0.020(3) -0.032(3)
C18 0.144(4) 0.097(2) 0.138(3) -0.033(2) -0.001(4) -0.009(3)
C19 0.121(4) 0.129(3) 0.099(2) 0.021(2) 0.014(2) 0.037(3)
C20 0.0456(14) 0.0913(18) 0.120(2) 0.0073(18) -0.0153(17) 0.0141(14)
C21 0.0426(12) 0.0719(15) 0.1082(19) 0.0030(15) 0.0085(13) 0.0038(13)
C22 0.109(3) 0.0843(19) 0.112(2) -0.0150(18) -0.024(2) 0.025(2)
C23 0.142(4) 0.107(3) 0.120(3) -0.021(2) -0.028(3) 0.018(3)
C24 0.104(3) 0.101(3) 0.140(3) -0.032(2) 0.004(3) 0.007(3)
C25 0.143(5) 0.096(3) 0.251(6) -0.064(4) -0.035(5) 0.042(3)
C26 0.115(4) 0.102(3) 0.218(5) -0.028(3) -0.055(4) 0.050(3)
C27 0.161(5) 0.139(4) 0.117(3) 0.029(3) -0.031(3) -0.004(4)

loop_
_atom_type_symbol
_atom_type_scat_dispersion_real
_atom_type_scat_dispersion_imag
_atom_type_scat_Cromer_Mann_a1
_atom_type_scat_Cromer_Mann_b1
_atom_type_scat_Cromer_Mann_a2
_atom_type_scat_Cromer_Mann_b2
_atom_type_scat_Cromer_Mann_a3
_atom_type_scat_Cromer_Mann_b3
_atom_type_scat_Cromer_Mann_a4
_atom_type_scat_Cromer_Mann_b4
_atom_type_scat_Cromer_Mann_c
_atom_type_scat_source
'C   ' 0.0170 0.0090 2.3100 20.8439 1.0200 10.2075 1.5886 0.5687 0.8650 51.6512 0.2156 International_Tables_Vol_IV_Table_2.2B
'H   ' 0.0000 0.0000 0.4930 10.5109 0.3229 26.1257 0.1402 3.1424 0.0408 57.7997 0.0030 International_Tables_Vol_IV_Table_2.2B
'N   ' 0.0290 0.0180 12.2126 0.0057 3.1322 9.8933 2.0125 28.9975 1.1663 0.5826 -11.5290 International_Tables_Vol_IV_Table_2.2B
'O   ' 0.0470 0.0320 3.0485 13.2771 2.2868 5.7011 1.5463 0.3239 0.8670 32.9089 0.2508 International_Tables_Vol_IV_Table_2.2B

loop_
_geom_angle_atom_site_label_1
_geom_angle_site_symmetry_1
_geom_angle_atom_site_label_2
_geom_angle_site_symmetry_2
_geom_angle_atom_site_label_3
_geom_angle_site_symmetry_3
_geom_angle
_geom_angle_publ_flag
C2 . N1 . C20 . 124.8(2) yes
C2 . N1 . H1 . 108.9(3) no
C20 . N1 . H1 . 126.3(3) no
N1 . C2 . O3 . 121.9(3) yes
N1 . C2 . C4 . 118.0(2) yes
O3 . C2 . C4 . 120.0(3) yes
C2 . C4 . C5 . 110.0(2) yes
C2 . C4 . C19 . 108.8(3) yes
C5 . C4 . C19 . 112.7(3) yes
C2 . C4 . H41 . 111.3(3) no
C5 . C4 . H41 . 106.9(2) no
C19 . C4 . H41 . 107.2(3) no
C4 . C5 . C6 . 111.4(3) yes
C4 . C5 . C18 . 110.8(3) yes
C6 . C5 . C18 . 110.7(3) yes
C4 . C5 . H51 . 108.9(3) no
C6 . C5 . H51 . 106.8(3) no
C18 . C5 . H51 . 108.0(3) no
C5 . C6 . C7 . 128.7(3) yes
C5 . C6 . H61 . 115.1(3) no
C7 . C6 . H61 . 116.2(3) no
C6 . C7 . C8 . 129.2(4) yes
C6 . C7 . H71 . 116.8(4) no
C8 . C7 . H71 . 113.9(4) no
C7 . C8 . C9 . 113.0(4) yes
C7 . C8 . H81 . 108.4(4) no
C9 . C8 . H81 . 109.2(4) no
C7 . C8 . H82 . 109.9(4) no
C9 . C8 . H82 . 109.1(4) no
H81 . C8 . H82 . 107.2(4) no
C8 . C9 . O10 . 111.6(4) yes
C8 . C9 . H91 . 109.6(4) no
O10 . C9 . H91 . 109.9(4) no
C8 . C9 . H92 . 108.9(4) no
O10 . C9 . H92 . 108.0(4) no
H91 . C9 . H92 . 108.8(4) no
C9 . O10 . C11 . 113.0(3) yes
O10 . C11 . C12 . 111.5(4) yes
O10 . C11 . H111 . 109.0(4) no
C12 . C11 . H111 . 108.4(4) no
O10 . C11 . H112 . 110.6(4) no
C12 . C11 . H112 . 109.2(4) no
H111 . C11 . H112 . 108.1(5) no
C11 . C12 . C13 . 119.6(4) yes
C11 . C12 . C17 . 122.4(4) yes
C13 . C12 . C17 . 118.0(4) yes
C12 . C13 . C14 . 121.4(5) yes
C12 . C13 . H131 . 119.3(5) no
C14 . C13 . H131 . 119.2(5) no
C13 . C14 . C15 . 118.6(5) yes
C13 . C14 . H141 . 120.7(7) no
C15 . C14 . H141 . 120.6(7) no
C14 . C15 . C16 . 120.4(5) yes
C14 . C15 . H151 . 119.4(6) no
C16 . C15 . H151 . 120.2(7) no
C15 . C16 . C17 . 120.7(5) yes
C15 . C16 . H161 . 121.6(6) no
C17 . C16 . H161 . 117.7(5) no
C12 . C17 . C16 . 120.8(4) yes
C12 . C17 . H171 . 120.2(5) no
C16 . C17 . H171 . 118.9(5) no
C5 . C18 . H181 . 111.6(4) no
C5 . C18 . H182 . 111.1(4) no
H181 . C18 . H182 . 109.1(4) no
C5 . C18 . H183 . 109.7(4) no
H181 . C18 . H183 . 107.5(5) no
H182 . C18 . H183 . 107.7(5) no
C4 . C19 . H191 . 110.5(4) no
C4 . C19 . H192 . 110.7(5) no
H191 . C19 . H192 . 109.3(4) no
C4 . C19 . H193 . 109.6(3) no
H191 . C19 . H193 . 108.1(5) no
H192 . C19 . H193 . 108.6(4) no
N1 . C20 . C21 . 113.0(3) yes
N1 . C20 . C27 . 109.2(3) yes
C21 . C20 . C27 . 111.6(3) yes
N1 . C20 . H201 . 108.0(3) no
C21 . C20 . H201 . 106.9(3) no
C27 . C20 . H201 . 107.8(3) no
C20 . C21 . C22 . 123.9(3) yes
C20 . C21 . C26 . 120.3(3) yes
C22 . C21 . C26 . 115.7(3) yes
C21 . C22 . C23 . 121.5(3) yes
C21 . C22 . H221 . 119.7(3) no
C23 . C22 . H221 . 118.8(4) no
C22 . C23 . C24 . 120.9(5) yes
C22 . C23 . H231 . 119.5(4) no
C24 . C23 . H231 . 119.5(4) no
C23 . C24 . C25 . 118.8(5) yes
C23 . C24 . H241 . 121.7(5) no
C25 . C24 . H241 . 119.5(5) no
C24 . C25 . C26 . 120.8(4) yes
C24 . C25 . H251 . 120.3(6) no
C26 . C25 . H251 . 118.9(6) no
C21 . C26 . C25 . 122.2(4) yes
C21 . C26 . H261 . 118.8(5) no
C25 . C26 . H261 . 118.9(4) no
C20 . C27 . H271 . 110.9(5) no
C20 . C27 . H272 . 109.1(4) no
H271 . C27 . H272 . 108.3(6) no
C20 . C27 . H273 . 111.0(5) no
H271 . C27 . H273 . 109.4(5) no
H272 . C27 . H273 . 108.1(6) no

loop_
_geom_bond_atom_site_label_1
_geom_bond_site_symmetry_1
_geom_bond_atom_site_label_2
_geom_bond_site_symmetry_2
_geom_bond_distance
_geom_bond_publ_flag
N1 . C2 . 1.323(4) yes
N1 . C20 . 1.451(4) yes
N1 . H1 . 0.7731(19) no
C2 . O3 . 1.242(3) yes
C2 . C4 . 1.508(4) yes
C4 . C5 . 1.534(4) yes
C4 . C19 . 1.526(5) yes
C4 . H41 . 1.005(2) no
C5 . C6 . 1.490(5) yes
C5 . C18 . 1.534(6) yes
C5 . H51 . 1.007(3) no
C6 . C7 . 1.287(6) yes
C6 . H61 . 1.010(3) no
C7 . C8 . 1.510(6) yes
C7 . H71 . 1.019(4) no
C8 . C9 . 1.430(6) yes
C8 . H81 . 1.006(5) no
C8 . H82 . 1.023(5) no
C9 . O10 . 1.411(5) yes
C9 . H91 . 0.992(5) no
C9 . H92 . 1.016(5) no
O10 . C11 . 1.384(5) yes
C11 . C12 . 1.489(6) yes
C11 . H111 . 1.017(6) no
C11 . H112 . 1.000(5) no
C12 . C13 . 1.380(6) yes
C12 . C17 . 1.359(6) yes
C13 . C14 . 1.382(7) yes
C13 . H131 . 1.024(5) no
C14 . C15 . 1.368(8) yes
C14 . H141 . 1.014(5) no
C15 . C16 . 1.343(7) yes
C15 . H151 . 1.037(6) no
C16 . C17 . 1.376(7) yes
C16 . H161 . 1.034(6) no
C17 . H171 . 1.016(4) no
C18 . H181 . 1.003(4) no
C18 . H182 . 1.001(5) no
C18 . H183 . 1.022(7) no
C19 . H191 . 1.005(4) no
C19 . H192 . 0.998(5) no
C19 . H193 . 1.013(6) no
C20 . C21 . 1.507(5) yes
C20 . C27 . 1.535(6) yes
C20 . H201 . 1.013(3) no
C21 . C22 . 1.353(5) yes
C21 . C26 . 1.364(5) yes
C22 . C23 . 1.385(5) yes
C22 . H221 . 1.025(3) no
C23 . C24 . 1.344(6) yes
C23 . H231 . 1.033(5) no
C24 . C25 . 1.317(8) yes
C24 . H241 . 1.008(4) no
C25 . C26 . 1.381(7) yes
C25 . H251 . 1.024(4) no
C26 . H261 . 1.011(5) no
C27 . H271 . 0.999(5) no
C27 . H272 . 1.016(7) no
C27 . H273 . 1.002(5) no

loop_
_cod_related_entry_id
_cod_related_entry_database
_cod_related_entry_code
1 ChemSpider 9362766
